data_4114545
loop_
_publ_author_name
'Hiromitsu Maeda'
'Atsuhiro Osuka'
'Hiroyuki Furuta'

_publ_section_title
;
 Trans Doubly N-Confused Porphyrins: Cu(III) Complexation and Formation of
 Rodlike Hydrogen-Bonding Networks
;
_journal_name_full 'Journal of the American Chemical Society'
_journal_page_first 15690
_journal_page_last 15691
_journal_paper_doi 10.1021/ja038519t
_journal_volume 125
_journal_year 2003
_chemical_formula_sum 'C54 H28 Cl3 Cu F20 N4 O'
_chemical_formula_weight 1298.69
_chemical_name_systematic
; 
 ? 
;
_space_group_IT_number 14
_symmetry_cell_setting monoclinic
_symmetry_space_group_name_Hall '-P 2yn'
_symmetry_space_group_name_H-M 'P 1 21/n 1'
_atom_sites_solution_hydrogens geom
_atom_sites_solution_primary direct
_atom_sites_solution_secondary difmap
_audit_creation_method SHELXL-97
_cell_angle_alpha 90.00
_cell_angle_beta 91.195(2)
_cell_angle_gamma 90.00
_cell_formula_units_Z 4
_cell_length_a 12.9802(10)
_cell_length_b 22.8224(17)
_cell_length_c 17.0361(13)
_cell_measurement_reflns_used 2839
_cell_measurement_temperature 100(2)
_cell_measurement_theta_max 25.17
_cell_measurement_theta_min 2.38
_cell_volume 5045.7(7)
_computing_cell_refinement 'Bruker SMART'
_computing_data_collection 'Bruker SMART'
_computing_data_reduction 'Bruker SHELXTL'
_computing_molecular_graphics 'Bruker SHELXTL'
_computing_publication_material 'Bruker SHELXTL'
_computing_structure_refinement 'SHELXL-97 (Sheldrick, 1997)'
_computing_structure_solution 'SHELXS-97 (Sheldrick, 1997)'
_diffrn_ambient_temperature 100(2)
_diffrn_detector_area_resol_mean 8.366
_diffrn_measured_fraction_theta_full 1.000
_diffrn_measured_fraction_theta_max 1.000
_diffrn_measurement_device_type 'CCD area detector'
_diffrn_measurement_method 'phi and omega scans'
_diffrn_radiation_monochromator graphite
_diffrn_radiation_source 'fine-focus sealed tube'
_diffrn_radiation_type MoK\a
_diffrn_radiation_wavelength 0.71073
_diffrn_reflns_av_R_equivalents 0.0782
_diffrn_reflns_av_sigmaI/netI 0.1113
_diffrn_reflns_limit_h_max 11
_diffrn_reflns_limit_h_min -14
_diffrn_reflns_limit_k_max 25
_diffrn_reflns_limit_k_min -25
_diffrn_reflns_limit_l_max 18
_diffrn_reflns_limit_l_min -18
_diffrn_reflns_number 24706
_diffrn_reflns_theta_full 23.26
_diffrn_reflns_theta_max 23.26
_diffrn_reflns_theta_min 1.49
_diffrn_standards_decay_% 0
_diffrn_standards_interval_time 750
_diffrn_standards_number 95
_exptl_absorpt_coefficient_mu 0.713
_exptl_absorpt_correction_type none
_exptl_absorpt_process_details 'SADABS; Sheldrick, 1996'
_exptl_crystal_colour purple
_exptl_crystal_density_diffrn 1.710
_exptl_crystal_description prism
_exptl_crystal_F_000 2592
_exptl_crystal_size_max 0.3
_exptl_crystal_size_mid 0.2
_exptl_crystal_size_min 0.1
_refine_diff_density_max 0.854
_refine_diff_density_min -1.124
_refine_diff_density_rms 0.126
_refine_ls_extinction_method none
_refine_ls_goodness_of_fit_ref 0.968
_refine_ls_hydrogen_treatment mixed
_refine_ls_matrix_type full
_refine_ls_number_parameters 812
_refine_ls_number_reflns 7244
_refine_ls_number_restraints 422
_refine_ls_restrained_S_all 0.952
_refine_ls_R_factor_all 0.1256
_refine_ls_R_factor_gt 0.0792
_refine_ls_shift/su_max 0.030
_refine_ls_shift/su_mean 0.001
_refine_ls_structure_factor_coef Fsqd
_refine_ls_weighting_details 'calc w=1/[\s^2^(Fo^2^)+(0.1502P)^2^+0.0000P] where P=(Fo^2^+2Fc^2^)/3'
_refine_ls_weighting_scheme calc
_refine_ls_wR_factor_gt 0.2228
_refine_ls_wR_factor_ref 0.2433
_reflns_number_gt 4147
_reflns_number_total 7244
_reflns_threshold_expression >2sigma(I)
_cod_data_source_file ja038519tsi20030915_115056_2.cif
_cod_data_source_block Cu(III)-trans-N2CP(5a)
_cod_database_code 4114545

loop_
_symmetry_equiv_pos_as_xyz
'x, y, z'
'-x+1/2, y+1/2, -z+1/2'
'-x, -y, -z'
'x-1/2, -y-1/2, z-1/2'

loop_
_atom_site_label
_atom_site_type_symbol
_atom_site_fract_x
_atom_site_fract_y
_atom_site_fract_z
_atom_site_U_iso_or_equiv
_atom_site_adp_type
_atom_site_occupancy
_atom_site_symmetry_multiplicity
_atom_site_calc_flag
_atom_site_refinement_flags
_atom_site_disorder_assembly
_atom_site_disorder_group
C1A C -0.0071(6) 0.8007(3) 0.1177(4) 0.0268(18) Uani 1 1 d . . .
C2A C -0.0207(6) 0.7909(3) 0.1994(4) 0.0268(18) Uani 1 1 d . . .
C4A C -0.1302(6) 0.8594(3) 0.1725(4) 0.0287(18) Uani 1 1 d . . .
C5A C -0.0773(6) 0.8449(3) 0.0975(4) 0.0288(18) Uani 1 1 d . . .
C2B C -0.0320(6) 0.8555(3) -0.0377(4) 0.0282(18) Uani 1 1 d . A .
C3B C -0.0429(6) 0.8824(3) -0.1129(4) 0.034(2) Uani 1 1 d . . .
H3BA H -0.0902 0.9126 -0.1270 0.041 Uiso 1 1 calc R . .
C4B C 0.0259(6) 0.8574(4) -0.1599(5) 0.040(2) Uani 1 1 d . . .
H4BA H 0.0359 0.8663 -0.2137 0.048 Uiso 1 1 calc R . .
C5B C 0.0812(6) 0.8151(3) -0.1144(4) 0.0303(19) Uani 1 1 d . A .
C1C C 0.1837(6) 0.7231(3) -0.0208(4) 0.0290(19) Uani 1 1 d . . .
C2C C 0.2021(6) 0.7363(3) -0.0995(4) 0.0291(18) Uani 1 1 d . A .
C4C C 0.3039(6) 0.6602(3) -0.0707(4) 0.0328(19) Uani 1 1 d . A .
H4CA H 0.3520 0.6290 -0.0750 0.039 Uiso 1 1 calc R . .
C5C C 0.2490(6) 0.6749(3) -0.0032(4) 0.0297(18) Uani 1 1 d . . .
C2D C 0.2089(7) 0.6667(3) 0.1339(4) 0.039(2) Uani 1 1 d . A .
C3D C 0.2216(7) 0.6410(4) 0.2111(5) 0.049(2) Uani 1 1 d . . .
H3DA H 0.2659 0.6094 0.2254 0.059 Uiso 1 1 calc R . .
C4D C 0.1582(7) 0.6706(4) 0.2588(5) 0.048(2) Uani 1 1 d . . .
H4DA H 0.1491 0.6632 0.3131 0.057 Uiso 1 1 calc R . .
C5D C 0.1068(6) 0.7151(3) 0.2131(4) 0.036(2) Uani 1 1 d . A .
C1E C -0.0934(6) 0.8717(3) 0.0256(4) 0.0264(18) Uani 1 1 d . . .
C2E C 0.1553(6) 0.7797(3) -0.1465(4) 0.0330(19) Uani 1 1 d . . .
C3E C 0.2607(6) 0.6471(3) 0.0697(5) 0.038(2) Uani 1 1 d . . .
C4E C 0.0321(6) 0.7530(3) 0.2449(4) 0.0298(19) Uani 1 1 d . . .
C1F C 0.3087(7) 0.5423(4) 0.0418(5) 0.040(2) Uani 1 1 d . . .
C2F C 0.3698(8) 0.4944(3) 0.0490(5) 0.043(2) Uani 1 1 d . . .
C3F C 0.4581(8) 0.4976(4) 0.0932(5) 0.046(2) Uani 1 1 d . . .
C4F C 0.4857(7) 0.5498(4) 0.1301(5) 0.040(2) Uani 1 1 d . . .
C5F C 0.4224(7) 0.5968(3) 0.1213(4) 0.034(2) Uani 1 1 d . . .
C6F C 0.3329(7) 0.5953(3) 0.0780(4) 0.037(2) Uani 1 1 d . . .
C1G C -0.0355(6) 0.7015(3) 0.3647(4) 0.0333(19) Uani 1 1 d . . .
C2G C -0.0557(6) 0.6982(3) 0.4439(4) 0.0333(19) Uani 1 1 d . . .
C3G C -0.0240(7) 0.7434(3) 0.4921(4) 0.039(2) Uani 1 1 d . . .
C4G C 0.0264(7) 0.7914(3) 0.4615(4) 0.039(2) Uani 1 1 d . . .
C5G C 0.0464(6) 0.7938(3) 0.3812(4) 0.0308(19) Uani 1 1 d . . .
C6G C 0.0154(6) 0.7488(3) 0.3314(4) 0.033(2) Uani 1 1 d . . .
C1H C -0.2656(6) 0.9017(3) -0.0269(4) 0.0287(18) Uani 1 1 d . . .
C2H C -0.3436(6) 0.9418(4) -0.0426(4) 0.037(2) Uani 1 1 d . . .
C3H C -0.3309(7) 0.9987(4) -0.0197(5) 0.043(2) Uani 1 1 d . . .
C4H C -0.2399(8) 1.0159(4) 0.0184(5) 0.050(2) Uani 1 1 d . . .
C5H C -0.1634(7) 0.9750(3) 0.0329(5) 0.038(2) Uani 1 1 d . . .
C6H C -0.1753(6) 0.9163(3) 0.0102(4) 0.0295(18) Uani 1 1 d . . .
C1I C 0.237(2) 0.8472(6) -0.2493(7) 0.045(6) Uani 0.434(12) 1 d PDU A 1
C2I C 0.2686(15) 0.8567(5) -0.3263(7) 0.053(5) Uani 0.434(12) 1 d PDU A 1
C3I C 0.2569(16) 0.8123(7) -0.3825(6) 0.053(5) Uani 0.434(12) 1 d PDU A 1
C4I C 0.2106(17) 0.7592(6) -0.3623(7) 0.046(4) Uani 0.434(12) 1 d PDU A 1
C5I C 0.1770(17) 0.7502(6) -0.2857(8) 0.036(4) Uani 0.434(12) 1 d PDU A 1
C6I C 0.189(3) 0.7945(8) -0.2295(7) 0.036(4) Uani 0.434(12) 1 d PDU A 1
C1J C 0.2153(14) 0.8271(4) -0.2688(5) 0.041(4) Uani 0.566(12) 1 d PDU A 2
C2J C 0.2368(13) 0.8268(4) -0.3490(6) 0.048(4) Uani 0.566(12) 1 d PDU A 2
C3J C 0.2156(13) 0.7768(5) -0.3942(5) 0.047(4) Uani 0.566(12) 1 d PDU A 2
C4J C 0.1724(13) 0.7273(4) -0.3592(5) 0.051(4) Uani 0.566(12) 1 d PDU A 2
C5J C 0.152(2) 0.7274(6) -0.2788(6) 0.033(5) Uani 0.566(12) 1 d PDU A 2
C6J C 0.175(2) 0.7769(6) -0.2334(5) 0.035(4) Uani 0.566(12) 1 d PDU A 2
C1K C -0.2302(8) 0.9253(4) 0.2497(5) 0.050(3) Uani 1 1 d . . .
H1KA H -0.2718 0.8958 0.2774 0.061 Uiso 1 1 calc R . .
H1KB H -0.1691 0.9350 0.2830 0.061 Uiso 1 1 calc R . .
C2K C -0.2905(12) 0.9772(5) 0.2343(7) 0.114(6) Uani 1 1 d . . .
H2KA H -0.3128 0.9941 0.2840 0.170 Uiso 1 1 calc R . .
H2KB H -0.3511 0.9670 0.2018 0.170 Uiso 1 1 calc R . .
H2KC H -0.2486 1.0060 0.2065 0.170 Uiso 1 1 calc R . .
C1S C 0.1996 0.9238 0.2229 0.311 Uani 1 1 d D . .
H1SA H 0.1916 0.8984 0.2702 0.373 Uiso 1 1 d . . .
Cl1S Cl 0.2390 0.8832 0.1443 0.304 Uani 1 1 d D . .
Cl2S Cl 0.0830 0.9577 0.1971 0.225 Uani 1 1 d D . .
Cl3S Cl 0.2873 0.9791 0.2417 0.400 Uani 1 1 d D . .
Cu1 Cu 0.08933(7) 0.76261(4) 0.04841(5) 0.0281(3) Uani 1 1 d . A .
F1F F 0.2235(4) 0.5377(2) -0.0035(3) 0.0556(14) Uani 1 1 d . . .
F2F F 0.3443(4) 0.4436(2) 0.0118(3) 0.0686(16) Uani 1 1 d . . .
F3F F 0.5218(4) 0.4496(2) 0.0997(3) 0.0631(15) Uani 1 1 d . . .
F4F F 0.5744(4) 0.5525(2) 0.1716(3) 0.0550(14) Uani 1 1 d . . .
F5F F 0.4525(4) 0.64702(19) 0.1572(2) 0.0470(13) Uani 1 1 d . . .
F1G F -0.0660(4) 0.65702(19) 0.3189(3) 0.0470(13) Uani 1 1 d . . .
F2G F -0.1048(4) 0.65241(19) 0.4736(3) 0.0517(14) Uani 1 1 d . . .
F3G F -0.0435(4) 0.7411(2) 0.5694(2) 0.0546(14) Uani 1 1 d . . .
F4G F 0.0551(4) 0.8351(2) 0.5087(3) 0.0573(15) Uani 1 1 d . . .
F5G F 0.0931(4) 0.84099(18) 0.3543(2) 0.0468(13) Uani 1 1 d . . .
F1H F -0.2821(4) 0.84651(17) -0.0517(2) 0.0386(11) Uani 1 1 d . . .
F2H F -0.4300(4) 0.9256(2) -0.0811(3) 0.0482(12) Uani 1 1 d . . .
F3H F -0.4057(4) 1.0376(2) -0.0339(3) 0.0635(15) Uani 1 1 d . . .
F4H F -0.2268(5) 1.0709(2) 0.0413(4) 0.0794(19) Uani 1 1 d . . .
F5H F -0.0774(4) 0.99230(19) 0.0707(3) 0.0501(13) Uani 1 1 d . . .
F1I F 0.245(2) 0.8907(6) -0.1991(8) 0.046(5) Uani 0.434(12) 1 d PD A 1
F2I F 0.3131(14) 0.9060(5) -0.3464(7) 0.087(6) Uani 0.434(12) 1 d PD A 1
F3I F 0.2899(13) 0.8199(6) -0.4542(5) 0.097(7) Uani 0.434(12) 1 d PD A 1
F4I F 0.1971(13) 0.7181(6) -0.4156(5) 0.081(6) Uani 0.434(12) 1 d PD A 1
F5I F 0.1293(18) 0.7012(6) -0.2684(7) 0.043(5) Uani 0.434(12) 1 d PD A 1
F1J F 0.2388(15) 0.8736(5) -0.2265(5) 0.044(3) Uani 0.566(12) 1 d PD A 2
F2J F 0.2741(10) 0.8739(4) -0.3823(4) 0.076(4) Uani 0.566(12) 1 d PD A 2
F3J F 0.2374(10) 0.7767(4) -0.4691(3) 0.074(4) Uani 0.566(12) 1 d PD A 2
F4J F 0.1501(10) 0.6816(4) -0.4033(4) 0.063(4) Uani 0.566(12) 1 d PD A 2
F5J F 0.1085(17) 0.6809(5) -0.2485(5) 0.044(3) Uani 0.566(12) 1 d PD A 2
N3A N -0.0992(5) 0.8279(3) 0.2308(3) 0.0310(16) Uani 1 1 d . . .
N1B N 0.0452(5) 0.8143(2) -0.0382(3) 0.0267(15) Uani 1 1 d . . .
N3C N 0.2770(5) 0.6975(3) -0.1278(3) 0.0313(16) Uani 1 1 d . . .
H3CA H 0.3020 0.6978 -0.1754 0.038 Uiso 1 1 calc R A .
N1D N 0.1375(5) 0.7128(3) 0.1360(3) 0.0314(16) Uani 1 1 d . . .
O1 O -0.1981(4) 0.9024(2) 0.1734(3) 0.0393(14) Uani 1 1 d . . .
C6T C 0.3655(15) 0.7982(10) -0.6488(11) 0.204(9) Uani 1 1 d DU . .
H6TA H 0.3695 0.7605 -0.6202 0.245 Uiso 1 1 calc R . .
H6TB H 0.2948 0.8130 -0.6410 0.245 Uiso 1 1 calc R . .
C5T C 0.4333(18) 0.8390(12) -0.6015(13) 0.256(9) Uani 1 1 d DU . .
H5TA H 0.4832 0.8111 -0.5777 0.307 Uiso 1 1 calc R . .
H5TB H 0.4719 0.8586 -0.6436 0.307 Uiso 1 1 calc R . .
C1T C 0.543(3) 0.9690(15) -0.3408(17) 0.329(16) Uani 1 1 d DU . .
H1TA H 0.5066 0.9996 -0.3123 0.494 Uiso 1 1 calc R . .
H1TB H 0.6117 0.9833 -0.3547 0.494 Uiso 1 1 calc R . .
H1TC H 0.5507 0.9342 -0.3074 0.494 Uiso 1 1 calc R . .
C2T C 0.484(2) 0.9535(16) -0.4132(19) 0.339(12) Uani 1 1 d DU . .
H2TA H 0.4695 0.9924 -0.4368 0.407 Uiso 1 1 calc R . .
H2TB H 0.4176 0.9401 -0.3925 0.407 Uiso 1 1 calc R . .
C4T C 0.432(2) 0.8843(13) -0.5427(17) 0.310(10) Uani 1 1 d DU . .
H4TA H 0.3745 0.8711 -0.5100 0.373 Uiso 1 1 calc R . .
H4TB H 0.4037 0.9175 -0.5734 0.373 Uiso 1 1 calc R . .
C3T C 0.497(2) 0.9157(15) -0.4835(16) 0.342(11) Uani 1 1 d DU . .
H3TA H 0.5415 0.9400 -0.5168 0.410 Uiso 1 1 calc R . .
H3TB H 0.5422 0.8842 -0.4630 0.410 Uiso 1 1 calc R . .
C7T C 0.3675(14) 0.7818(8) -0.7327(12) 0.161(7) Uani 1 1 d DU . .
H7TA H 0.3130 0.7531 -0.7441 0.242 Uiso 1 1 calc R . .
H7TB H 0.4346 0.7645 -0.7445 0.242 Uiso 1 1 calc R . .
H7TC H 0.3563 0.8167 -0.7652 0.242 Uiso 1 1 calc R . .

loop_
_atom_site_aniso_label
_atom_site_aniso_U_11
_atom_site_aniso_U_22
_atom_site_aniso_U_33
_atom_site_aniso_U_23
_atom_site_aniso_U_13
_atom_site_aniso_U_12
C1A 0.034(5) 0.026(4) 0.021(4) -0.001(3) 0.009(3) 0.000(4)
C2A 0.036(5) 0.024(4) 0.020(4) -0.003(3) 0.006(3) 0.003(4)
C4A 0.039(5) 0.022(4) 0.024(4) -0.002(3) 0.007(4) 0.001(4)
C5A 0.041(5) 0.019(4) 0.027(4) -0.001(3) 0.010(4) -0.003(4)
C2B 0.039(5) 0.027(4) 0.019(4) 0.001(3) 0.004(3) -0.002(4)
C3B 0.050(5) 0.027(4) 0.026(5) 0.004(3) 0.005(4) 0.003(4)
C4B 0.043(5) 0.055(6) 0.022(4) -0.002(4) 0.004(4) 0.003(4)
C5B 0.042(5) 0.029(4) 0.020(4) 0.002(3) 0.005(4) 0.004(4)
C1C 0.038(5) 0.034(4) 0.016(4) -0.002(3) 0.011(3) -0.001(4)
C2C 0.036(5) 0.026(4) 0.025(4) -0.006(3) 0.006(3) 0.005(4)
C4C 0.043(5) 0.025(4) 0.031(5) -0.002(4) 0.009(4) 0.007(4)
C5C 0.038(5) 0.031(4) 0.021(4) 0.001(3) 0.009(3) 0.004(4)
C2D 0.056(6) 0.030(4) 0.030(5) 0.007(4) 0.016(4) 0.010(4)
C3D 0.065(6) 0.051(6) 0.031(5) 0.011(4) 0.014(4) 0.027(5)
C4D 0.066(7) 0.052(6) 0.026(5) 0.014(4) 0.018(4) 0.024(5)
C5D 0.045(5) 0.041(5) 0.023(4) 0.007(4) 0.008(4) 0.007(4)
C1E 0.039(5) 0.017(4) 0.024(4) -0.004(3) 0.009(3) 0.001(3)
C2E 0.043(5) 0.037(5) 0.020(4) 0.003(3) 0.009(4) 0.004(4)
C3E 0.044(5) 0.034(5) 0.035(5) 0.002(4) 0.014(4) 0.007(4)
C4E 0.042(5) 0.027(4) 0.021(4) 0.002(3) 0.010(3) 0.003(4)
C1F 0.038(6) 0.039(5) 0.044(5) 0.006(4) 0.006(4) 0.010(4)
C2F 0.058(7) 0.023(5) 0.049(6) 0.001(4) 0.013(5) 0.006(4)
C3F 0.058(7) 0.031(5) 0.050(6) 0.013(4) 0.024(5) 0.018(5)
C4F 0.048(6) 0.043(5) 0.030(5) 0.006(4) 0.006(4) 0.010(5)
C5F 0.050(6) 0.033(5) 0.021(4) 0.005(4) 0.007(4) 0.012(4)
C6F 0.060(6) 0.026(5) 0.027(5) 0.007(4) 0.020(4) 0.013(4)
C1G 0.050(5) 0.022(4) 0.028(5) -0.001(4) 0.005(4) 0.000(4)
C2G 0.043(5) 0.026(4) 0.031(5) 0.001(4) 0.011(4) -0.002(4)
C3G 0.052(6) 0.039(5) 0.027(5) 0.015(4) 0.010(4) 0.003(4)
C4G 0.059(6) 0.033(5) 0.026(5) -0.007(4) 0.004(4) -0.006(4)
C5G 0.044(5) 0.028(4) 0.021(4) 0.000(3) 0.010(4) -0.001(4)
C6G 0.043(5) 0.034(5) 0.024(4) 0.007(4) 0.009(4) 0.012(4)
C1H 0.039(5) 0.028(4) 0.020(4) -0.004(3) 0.006(4) 0.002(4)
C2H 0.037(5) 0.048(5) 0.028(5) -0.007(4) 0.005(4) -0.002(4)
C3H 0.044(6) 0.031(5) 0.054(6) -0.001(4) 0.001(4) 0.017(5)
C4H 0.067(7) 0.025(5) 0.057(6) -0.009(4) 0.001(5) 0.012(5)
C5H 0.047(6) 0.030(5) 0.037(5) -0.005(4) -0.002(4) 0.004(4)
C6H 0.044(5) 0.023(4) 0.022(4) 0.001(3) 0.007(4) 0.007(4)
C1I 0.054(11) 0.055(13) 0.025(10) 0.003(10) 0.008(10) 0.014(11)
C2I 0.064(10) 0.071(11) 0.025(9) 0.014(8) 0.007(8) 0.014(9)
C3I 0.069(10) 0.074(11) 0.017(9) 0.008(9) 0.011(8) 0.020(9)
C4I 0.059(9) 0.064(10) 0.014(8) 0.002(8) 0.010(8) 0.023(9)
C5I 0.049(10) 0.048(10) 0.010(7) 0.006(7) 0.013(7) 0.017(8)
C6I 0.048(10) 0.047(11) 0.015(8) -0.002(7) 0.011(7) 0.011(9)
C1J 0.051(8) 0.052(9) 0.021(7) 0.005(6) 0.010(6) 0.018(7)
C2J 0.069(9) 0.064(9) 0.012(8) 0.016(7) 0.011(7) 0.016(7)
C3J 0.063(9) 0.065(10) 0.014(7) 0.008(7) 0.011(7) 0.021(8)
C4J 0.063(9) 0.058(10) 0.032(7) 0.004(7) 0.001(7) 0.016(8)
C5J 0.048(11) 0.039(12) 0.014(7) 0.007(8) 0.012(7) 0.002(10)
C6J 0.044(8) 0.042(9) 0.019(7) 0.010(6) 0.013(6) 0.007(8)
C1K 0.076(7) 0.046(5) 0.031(5) -0.006(4) 0.023(5) 0.019(5)
C2K 0.199(15) 0.079(8) 0.065(8) 0.013(6) 0.060(9) 0.089(10)
C1S 0.364 0.188 0.372 -0.114 -0.177 0.063
Cl1S 0.308 0.224 0.384 -0.073 0.125 -0.056
Cl2S 0.241 0.159 0.275 0.041 -0.050 -0.015
Cl3S 0.711 0.213 0.280 0.011 0.114 -0.069
Cu1 0.0416(6) 0.0253(5) 0.0179(5) 0.0018(4) 0.0106(4) 0.0049(4)
F1F 0.055(4) 0.039(3) 0.073(4) -0.006(3) 0.000(3) 0.006(3)
F2F 0.084(4) 0.036(3) 0.086(4) -0.012(3) 0.005(3) 0.005(3)
F3F 0.074(4) 0.041(3) 0.074(4) 0.006(3) 0.012(3) 0.027(3)
F4F 0.064(4) 0.058(3) 0.044(3) 0.006(2) 0.001(3) 0.020(3)
F5F 0.071(4) 0.036(3) 0.034(3) -0.003(2) 0.000(2) 0.011(2)
F1G 0.068(4) 0.036(3) 0.037(3) -0.002(2) 0.009(2) -0.010(2)
F2G 0.075(4) 0.037(3) 0.044(3) 0.007(2) 0.020(3) -0.011(3)
F3G 0.089(4) 0.055(3) 0.020(3) 0.003(2) 0.021(2) 0.000(3)
F4G 0.095(4) 0.044(3) 0.033(3) -0.012(2) 0.017(3) -0.018(3)
F5G 0.070(4) 0.035(3) 0.036(3) 0.002(2) 0.019(2) -0.011(2)
F1H 0.058(3) 0.027(2) 0.031(2) -0.0033(19) 0.002(2) 0.001(2)
F2H 0.040(3) 0.048(3) 0.056(3) -0.009(2) -0.003(2) 0.004(2)
F3H 0.057(4) 0.042(3) 0.091(4) -0.008(3) -0.002(3) 0.020(3)
F4H 0.083(4) 0.025(3) 0.129(5) -0.026(3) -0.030(4) 0.013(3)
F5H 0.056(3) 0.030(3) 0.064(3) -0.009(2) -0.016(3) 0.003(2)
F1I 0.065(9) 0.027(9) 0.047(10) 0.003(6) 0.031(10) 0.000(8)
F2I 0.121(15) 0.093(13) 0.049(10) 0.029(9) 0.048(10) -0.008(10)
F3I 0.115(15) 0.147(18) 0.031(8) 0.041(10) 0.038(9) 0.045(13)
F4I 0.101(14) 0.125(17) 0.019(7) -0.028(9) 0.007(7) 0.041(12)
F5I 0.060(15) 0.041(15) 0.030(9) -0.006(10) 0.007(9) -0.002(12)
F1J 0.069(8) 0.027(8) 0.037(8) 0.002(6) 0.025(8) 0.008(8)
F2J 0.114(11) 0.078(9) 0.037(7) 0.032(6) 0.032(7) 0.016(7)
F3J 0.101(10) 0.101(10) 0.020(5) 0.015(5) 0.024(5) 0.037(7)
F4J 0.087(10) 0.070(8) 0.032(6) -0.018(5) -0.002(5) 0.032(7)
F5J 0.070(11) 0.033(8) 0.031(6) -0.001(5) 0.003(6) 0.000(6)
N3A 0.039(4) 0.030(4) 0.025(4) 0.003(3) 0.011(3) 0.009(3)
N1B 0.043(4) 0.021(3) 0.017(3) 0.001(2) 0.009(3) 0.007(3)
N3C 0.041(4) 0.039(4) 0.015(3) -0.003(3) 0.011(3) 0.000(3)
N1D 0.043(4) 0.031(4) 0.021(4) 0.007(3) 0.011(3) 0.012(3)
O1 0.051(4) 0.035(3) 0.033(3) 0.000(2) 0.014(3) 0.015(3)
C6T 0.138(16) 0.32(2) 0.156(18) -0.047(16) 0.024(13) 0.076(16)
C5T 0.192(17) 0.37(2) 0.21(2) -0.083(16) 0.017(15) 0.087(17)
C1T 0.32(3) 0.44(4) 0.22(3) -0.10(3) -0.02(3) 0.16(3)
C2T 0.25(2) 0.49(3) 0.28(3) -0.11(2) 0.01(2) 0.12(2)
C4T 0.227(19) 0.44(3) 0.26(2) -0.122(18) 0.005(17) 0.099(19)
C3T 0.24(2) 0.48(3) 0.30(3) -0.11(2) -0.008(19) 0.10(2)
C7T 0.122(14) 0.133(14) 0.23(2) -0.048(14) -0.005(14) 0.009(11)

loop_
_atom_type_symbol
_atom_type_description
_atom_type_scat_dispersion_real
_atom_type_scat_dispersion_imag
_atom_type_scat_source
C C 0.0033 0.0016 'International Tables Vol C Tables 4.2.6.8 and 6.1.1.4'
H H 0.0000 0.0000 'International Tables Vol C Tables 4.2.6.8 and 6.1.1.4'
N N 0.0061 0.0033 'International Tables Vol C Tables 4.2.6.8 and 6.1.1.4'
O O 0.0106 0.0060 'International Tables Vol C Tables 4.2.6.8 and 6.1.1.4'
F F 0.0171 0.0103 'International Tables Vol C Tables 4.2.6.8 and 6.1.1.4'
Cl Cl 0.1484 0.1585 'International Tables Vol C Tables 4.2.6.8 and 6.1.1.4'
Cu Cu 0.3201 1.2651 'International Tables Vol C Tables 4.2.6.8 and 6.1.1.4'

loop_
_geom_angle_atom_site_label_1
_geom_angle_atom_site_label_2
_geom_angle_atom_site_label_3
_geom_angle
C5A C1A C2A 105.1(6)
C5A C1A Cu1 126.7(5)
C2A C1A Cu1 128.1(6)
C4E C2A C1A 126.5(6)
C4E C2A N3A 121.5(6)
C1A C2A N3A 112.0(6)
N3A C4A O1 127.3(6)
N3A C4A C5A 113.1(6)
O1 C4A C5A 119.5(6)
C1E C5A C1A 128.5(6)
C1E C5A C4A 126.5(7)
C1A C5A C4A 104.9(6)
N1B C2B C1E 127.7(6)
N1B C2B C3B 110.4(6)
C1E C2B C3B 122.0(7)
C4B C3B C2B 107.4(7)
C3B C4B C5B 107.3(7)
C2E C5B N1B 127.9(7)
C2E C5B C4B 122.0(6)
N1B C5B C4B 110.1(6)
C2C C1C C5C 104.9(6)
C2C C1C Cu1 127.2(6)
C5C C1C Cu1 127.9(5)
C1C C2C C2E 128.1(6)
C1C C2C N3C 109.0(6)
C2E C2C N3C 122.9(6)
N3C C4C C5C 108.3(6)
C3E C5C C4C 124.7(7)
C3E C5C C1C 126.3(6)
C4C C5C C1C 108.9(6)
C3E C2D N1D 126.8(7)
C3E C2D C3D 123.1(7)
N1D C2D C3D 110.1(6)
C4D C3D C2D 106.6(7)
C3D C4D C5D 108.1(7)
N1D C5D C4E 126.8(7)
N1D C5D C4D 110.5(6)
C4E C5D C4D 122.6(6)
C5A C1E C2B 119.2(7)
C5A C1E C6H 123.5(6)
C2B C1E C6H 117.3(6)
C5B C2E C2C 119.0(6)
C5B C2E C6J 123.4(12)
C2C C2E C6J 116.6(11)
C5B C2E C6I 116.9(14)
C2C C2E C6I 123.8(14)
C6J C2E C6I 16.8(6)
C2D C3E C5C 121.0(7)
C2D C3E C6F 119.6(7)
C5C C3E C6F 119.4(6)
C2A C4E C5D 121.2(6)
C2A C4E C6G 121.9(6)
C5D C4E C6G 116.8(7)
F1F C1F C2F 117.6(8)
F1F C1F C6F 119.9(7)
C2F C1F C6F 122.4(9)
C1F C2F F2F 120.7(9)
C1F C2F C3F 119.4(8)
F2F C2F C3F 119.9(8)
C2F C3F F3F 120.0(8)
C2F C3F C4F 120.1(8)
F3F C3F C4F 119.8(9)
F4F C4F C5F 122.2(8)
F4F C4F C3F 119.2(8)
C5F C4F C3F 118.5(9)
F5F C5F C4F 116.8(8)
F5F C5F C6F 120.1(7)
C4F C5F C6F 123.1(8)
C5F C6F C1F 116.3(7)
C5F C6F C3E 123.3(7)
C1F C6F C3E 120.3(8)
F1G C1G C2G 117.9(6)
F1G C1G C6G 119.2(6)
C2G C1G C6G 122.8(7)
F2G C2G C3G 120.2(6)
F2G C2G C1G 121.1(7)
C3G C2G C1G 118.7(7)
F3G C3G C2G 119.6(7)
F3G C3G C4G 120.0(7)
C2G C3G C4G 120.4(7)
F4G C4G C3G 119.6(7)
F4G C4G C5G 120.4(7)
C3G C4G C5G 120.0(7)
F5G C5G C6G 121.4(6)
F5G C5G C4G 117.9(7)
C6G C5G C4G 120.7(7)
C5G C6G C1G 117.3(7)
C5G C6G C4E 120.6(6)
C1G C6G C4E 122.0(7)
F1H C1H C6H 120.2(7)
F1H C1H C2H 116.5(7)
C6H C1H C2H 123.2(7)
F2H C2H C3H 119.8(8)
F2H C2H C1H 120.9(7)
C3H C2H C1H 119.3(8)
F3H C3H C2H 119.9(8)
F3H C3H C4H 120.2(8)
C2H C3H C4H 119.9(8)
F4H C4H C5H 120.0(9)
F4H C4H C3H 120.5(8)
C5H C4H C3H 119.4(8)
F5H C5H C4H 118.4(7)
F5H C5H C6H 120.1(7)
C4H C5H C6H 121.5(8)
C1H C6H C5H 116.7(7)
C1H C6H C1E 121.3(7)
C5H C6H C1E 121.9(7)
F1I C1I C2I 118.3(10)
F1I C1I C6I 121.3(10)
C2I C1I C6I 119.97(8)
F2I C2I C3I 119.0(10)
F2I C2I C1I 121.0(10)
C3I C2I C1I 119.98(7)
F3I C3I C4I 119.5(10)
F3I C3I C2I 120.5(10)
C4I C3I C2I 119.99(6)
F4I C4I C5I 120.1(10)
F4I C4I C3I 119.9(10)
C5I C4I C3I 120.01(6)
F5I C5I C4I 119.4(10)
F5I C5I C6I 120.5(10)
C4I C5I C6I 120.00(6)
C5I C6I C1I 119.97(8)
C5I C6I C2E 116.4(9)
C1I C6I C2E 123.4(9)
F1J C1J C2J 119.4(8)
F1J C1J C6J 120.5(8)
C2J C1J C6J 119.98(7)
F2J C2J C3J 120.0(7)
F2J C2J C1J 120.0(7)
C3J C2J C1J 119.99(6)
F3J C3J C2J 119.5(7)
F3J C3J C4J 120.5(7)
C2J C3J C4J 120.00(6)
F4J C4J C5J 121.1(8)
F4J C4J C3J 118.9(8)
C5J C4J C3J 120.00(6)
F5J C5J C4J 118.4(8)
F5J C5J C6J 121.6(8)
C4J C5J C6J 119.99(6)
C5J C6J C1J 119.97(7)
C5J C6J C2E 122.5(7)
C1J C6J C2E 117.5(7)
C2K C1K O1 107.1(7)
Cl1S C1S Cl3S 109.6
Cl1S C1S Cl2S 108.3
Cl3S C1S Cl2S 106.7
C1C Cu1 C1A 178.8(3)
C1C Cu1 N1B 90.0(3)
C1A Cu1 N1B 90.4(3)
C1C Cu1 N1D 89.9(3)
C1A Cu1 N1D 89.8(3)
N1B Cu1 N1D 178.0(3)
C4A N3A C2A 104.8(5)
C2B N1B C5B 104.8(6)
C2B N1B Cu1 127.4(4)
C5B N1B Cu1 127.8(5)
C4C N3C C2C 108.9(6)
C5D N1D C2D 104.8(6)
C5D N1D Cu1 127.3(5)
C2D N1D Cu1 127.9(4)
C4A O1 C1K 118.5(6)
C7T C6T C5T 130.8(19)
C4T C5T C6T 144(2)
C1T C2T C3T 138(3)
C5T C4T C3T 144(3)
C4T C3T C2T 139(3)

loop_
_geom_bond_atom_site_label_1
_geom_bond_atom_site_label_2
_geom_bond_distance
C1A C5A 1.398(10)
C1A C2A 1.423(9)
C1A Cu1 1.944(7)
C2A C4E 1.340(10)
C2A N3A 1.435(9)
C4A N3A 1.285(9)
C4A O1 1.319(9)
C4A C5A 1.499(9)
C5A C1E 1.382(10)
C2B N1B 1.375(9)
C2B C1E 1.403(9)
C2B C3B 1.425(10)
C3B C4B 1.339(10)
C4B C5B 1.423(11)
C5B C2E 1.379(10)
C5B N1B 1.388(8)
C1C C2C 1.400(9)
C1C C5C 1.417(10)
C1C Cu1 1.940(7)
C2C C2E 1.404(10)
C2C N3C 1.408(9)
C4C N3C 1.333(9)
C4C C5C 1.407(9)
C5C C3E 1.401(11)
C2D C3E 1.369(10)
C2D N1D 1.405(10)
C2D C3D 1.446(11)
C3D C4D 1.350(11)
C4D C5D 1.435(11)
C5D N1D 1.381(9)
C5D C4E 1.417(10)
C1E C6H 1.491(10)
C2E C6J 1.509(9)
C2E C6I 1.526(10)
C3E C6F 1.515(11)
C4E C6G 1.497(10)
C1F F1F 1.340(10)
C1F C2F 1.354(12)
C1F C6F 1.390(11)
C2F F2F 1.358(10)
C2F C3F 1.361(13)
C3F F3F 1.375(9)
C3F C4F 1.390(12)
C4F F4F 1.341(10)
C4F C5F 1.358(11)
C5F F5F 1.354(9)
C5F C6F 1.363(12)
C1G F1G 1.335(8)
C1G C2G 1.382(10)
C1G C6G 1.393(10)
C2G F2G 1.330(8)
C2G C3G 1.376(11)
C3G F3G 1.347(8)
C3G C4G 1.383(11)
C4G F4G 1.330(9)
C4G C5G 1.398(10)
C5G F5G 1.322(8)
C5G C6G 1.386(11)
C1H F1H 1.345(8)
C1H C6H 1.361(11)
C1H C2H 1.385(11)
C2H F2H 1.339(9)
C2H C3H 1.365(11)
C3H F3H 1.334(9)
C3H C4H 1.393(13)
C4H F4H 1.323(9)
C4H C5H 1.382(12)
C5H F5H 1.336(9)
C5H C6H 1.403(10)
C1I F1I 1.314(6)
C1I C2I 1.400(5)
C1I C6I 1.400(5)
C2I F2I 1.314(6)
C2I C3I 1.400(5)
C3I F3I 1.314(6)
C3I C4I 1.400(5)
C4I F4I 1.314(6)
C4I C5I 1.400(5)
C5I F5I 1.314(6)
C5I C6I 1.400(5)
C1J F1J 1.314(6)
C1J C2J 1.400(5)
C1J C6J 1.400(5)
C2J F2J 1.314(6)
C2J C3J 1.400(5)
C3J F3J 1.314(6)
C3J C4J 1.400(5)
C4J F4J 1.314(6)
C4J C5J 1.400(5)
C5J F5J 1.314(6)
C5J C6J 1.400(5)
C1K C2K 1.441(13)
C1K O1 1.470(8)
C1S Cl1S 1.7155
C1S Cl3S 1.7245
C1S Cl2S 1.7482
Cu1 N1B 1.965(6)
Cu1 N1D 1.967(6)
C6T C7T 1.480(14)
C6T C5T 1.502(15)
C5T C4T 1.440(14)
C1T C2T 1.482(16)
C2T C3T 1.487(15)
C4T C3T 1.481(15)
